data_4517555
loop_
_publ_author_name
'Kan, Liang'
'Li, Guanghua'
'Liu, Yunling'

_publ_section_title
;
 Highly Selective Separation of C3H8 and C2H2 over CH4 within Two
 Water-Stable Zn5 Cluster-Based Metal-Organic Frameworks.
;
_journal_name_full 'ACS applied materials &amp; interfaces'
_journal_paper_doi 10.1021/acsami.0c04538
_journal_year 2020
_chemical_formula_moiety 'C42 H44 N20 O12 Zn5'
_chemical_formula_sum 'C42 H44 N20 O12 Zn5'
_chemical_formula_weight 1347.82
_space_group_crystal_system triclinic
_space_group_IT_number 2
_space_group_name_Hall '-P 1'
_space_group_name_H-M_alt 'P -1'
_atom_sites_solution_hydrogens geom
_audit_creation_method SHELXL-2016/6
_cell_angle_alpha 101.19(3)
_cell_angle_beta 97.41(3)
_cell_angle_gamma 92.52(3)
_cell_formula_units_Z 2
_cell_length_a 12.219(2)
_cell_length_b 15.700(3)
_cell_length_c 15.737(3)
_cell_measurement_reflns_used 29631
_cell_measurement_temperature 293(2)
_cell_measurement_theta_max 25.037
_cell_measurement_theta_min 2.290
_cell_volume 2929.4(10)
_computing_structure_refinement 'SHELXL-2016/6 (Sheldrick, 2016)'
_diffrn_ambient_temperature 293(2)
_diffrn_detector_area_resol_mean 20.00cm
_diffrn_measured_fraction_theta_full 0.994
_diffrn_measured_fraction_theta_max 0.994
_diffrn_measurement_device_type 'CCD area detector'
_diffrn_measurement_method 'phi and omega scans'
_diffrn_radiation_type MoK\a
_diffrn_radiation_wavelength 0.71073
_diffrn_reflns_av_R_equivalents 0.0369
_diffrn_reflns_av_unetI/netI 0.0501
_diffrn_reflns_Laue_measured_fraction_full 0.994
_diffrn_reflns_Laue_measured_fraction_max 0.994
_diffrn_reflns_limit_h_max 12
_diffrn_reflns_limit_h_min -14
_diffrn_reflns_limit_k_max 18
_diffrn_reflns_limit_k_min -18
_diffrn_reflns_limit_l_max 18
_diffrn_reflns_limit_l_min -18
_diffrn_reflns_number 29631
_diffrn_reflns_point_group_measured_fraction_full 0.994
_diffrn_reflns_point_group_measured_fraction_max 0.994
_diffrn_reflns_theta_full 25.037
_diffrn_reflns_theta_max 25.037
_diffrn_reflns_theta_min 2.290
_exptl_absorpt_coefficient_mu 2.089
_exptl_absorpt_correction_T_max 0.6014
_exptl_absorpt_correction_T_min 0.5471
_exptl_absorpt_correction_type empirical
_exptl_absorpt_process_details SADABS
_exptl_crystal_colour colourless
_exptl_crystal_density_diffrn 1.528
_exptl_crystal_description block
_exptl_crystal_F_000 1364
_exptl_crystal_size_max 0.22
_exptl_crystal_size_mid 0.20
_exptl_crystal_size_min 0.17
_refine_diff_density_max 0.461
_refine_diff_density_min -0.534
_refine_diff_density_rms 0.070
_refine_ls_extinction_method none
_refine_ls_goodness_of_fit_ref 1.055
_refine_ls_hydrogen_treatment constr
_refine_ls_matrix_type full
_refine_ls_number_parameters 595
_refine_ls_number_reflns 10299
_refine_ls_number_restraints 0
_refine_ls_restrained_S_all 1.055
_refine_ls_R_factor_all 0.0506
_refine_ls_R_factor_gt 0.0355
_refine_ls_shift/su_max 0.001
_refine_ls_shift/su_mean 0.000
_refine_ls_structure_factor_coef Fsqd
_refine_ls_weighting_details 'w=1/[\s^2^(Fo^2^)+(0.0456P)^2^+1.2472P] where P=(Fo^2^+2Fc^2^)/3'
_refine_ls_weighting_scheme calc
_refine_ls_wR_factor_gt 0.0956
_refine_ls_wR_factor_ref 0.0999
_reflns_Friedel_coverage 0.000
_reflns_number_gt 7697
_reflns_number_total 10299
_reflns_threshold_expression 'I > 2\s(I)'
_cod_data_source_file am0c04538_si_003.cif
_cod_data_source_block JLU-MOF67
_cod_original_cell_volume 2929.3(11)
_cod_database_code 4517555
_shelx_shelxl_version_number 2016/6
_shelx_space_group_comment
;
The symmetry employed for this shelxl refinement is uniquely defined
by the following loop, which should always be used as a source of
symmetry information in preference to the above space-group names.
They are only intended as comments.
;
_platon_squeeze_void_probe_radius 1.20

loop_
_space_group_symop_operation_xyz
'x, y, z'
'-x, -y, -z'

loop_
_atom_site_label
_atom_site_type_symbol
_atom_site_fract_x
_atom_site_fract_y
_atom_site_fract_z
_atom_site_U_iso_or_equiv
_atom_site_adp_type
_atom_site_occupancy
_atom_site_site_symmetry_order
_atom_site_calc_flag
_atom_site_refinement_flags_posn
_atom_site_refinement_flags_adp
_atom_site_refinement_flags_occupancy
_atom_site_disorder_assembly
_atom_site_disorder_group
Zn1 Zn 0.70303(3) 0.55321(3) 0.72709(2) 0.02738(11) Uani 1 1 d . . . . .
Zn2 Zn 0.87820(4) 0.58133(3) 0.56708(3) 0.03931(13) Uani 1 1 d . . . . .
Zn3 Zn 0.57770(3) 0.33743(3) 0.67491(3) 0.03138(12) Uani 1 1 d . . . . .
Zn4 Zn 0.48274(4) 0.70579(3) 0.73480(3) 0.03691(12) Uani 1 1 d . . . . .
Zn5 Zn 0.86896(4) 0.58910(3) 0.93594(3) 0.04118(13) Uani 1 1 d . . . . .
O1 O 0.9651(2) 0.64708(18) 0.50116(17) 0.0439(7) Uani 1 1 d . . . . .
O2 O 0.9070(3) 0.5264(2) 0.4108(2) 0.0725(11) Uani 1 1 d . . . . .
O3 O 0.9477(2) 0.64534(19) 0.04909(16) 0.0495(8) Uani 1 1 d . . . . .
O4 O 0.8991(5) 0.5251(3) 0.0835(2) 0.129(2) Uani 1 1 d . . . . .
O5 O 1.5097(2) 1.22460(16) 0.61099(18) 0.0439(7) Uani 1 1 d . . . . .
O6 O 1.5213(3) 1.21063(18) 0.74778(19) 0.0613(9) Uani 1 1 d . . . . .
O7 O 1.4145(2) 0.79585(16) 0.67640(17) 0.0443(7) Uani 1 1 d . . . . .
O8 O 1.5120(4) 0.8921(2) 0.7820(2) 0.0914(14) Uani 1 1 d . . . . .
O9 O 0.3457(3) 0.7171(2) 0.8089(3) 0.0913(13) Uani 1 1 d . . . . .
N1 N 0.7939(2) 0.4650(2) 0.55539(18) 0.0329(7) Uani 1 1 d . . . . .
N2 N 0.7329(2) 0.45277(18) 0.61637(18) 0.0316(7) Uani 1 1 d . . . . .
N3 N 0.6746(2) 0.37720(18) 0.59193(18) 0.0324(7) Uani 1 1 d . . . . .
N4 N 0.7406(3) 0.6517(2) 0.57982(19) 0.0350(7) Uani 1 1 d . . . . .
N5 N 0.6812(2) 0.64349(19) 0.64307(18) 0.0324(7) Uani 1 1 d . . . . .
N6 N 0.5973(3) 0.69436(19) 0.64047(19) 0.0343(7) Uani 1 1 d . . . . .
N7 N 0.9455(3) 0.6080(2) 0.6954(2) 0.0372(8) Uani 1 1 d . . . . .
N8 N 0.8829(2) 0.5917(2) 0.75449(18) 0.0340(7) Uani 1 1 d . . . . .
N9 N 0.9446(3) 0.6097(2) 0.83422(19) 0.0400(8) Uani 1 1 d . . . . .
N10 N 0.4764(3) 0.43577(19) 0.68503(19) 0.0341(7) Uani 1 1 d . . . . .
N11 N 0.5228(2) 0.51654(18) 0.70149(18) 0.0300(7) Uani 1 1 d . . . . .
N12 N 0.4439(3) 0.57242(19) 0.70554(19) 0.0355(7) Uani 1 1 d . . . . .
N13 N 0.6810(2) 0.37744(18) 0.78986(18) 0.0318(7) Uani 1 1 d . . . . .
N14 N 0.7267(2) 0.45845(19) 0.80880(18) 0.0332(7) Uani 1 1 d . . . . .
N15 N 0.7862(2) 0.47225(19) 0.88865(18) 0.0333(7) Uani 1 1 d . . . . .
N16 N 0.6036(3) 0.7127(2) 0.8394(2) 0.0430(8) Uani 1 1 d . . . . .
N17 N 0.6774(3) 0.65184(19) 0.83965(18) 0.0339(7) Uani 1 1 d . . . . .
N18 N 0.7423(3) 0.6678(2) 0.91602(19) 0.0435(8) Uani 1 1 d . . . . .
C1 C 0.7739(3) 0.3953(2) 0.4899(2) 0.0362(9) Uani 1 1 d . . . . .
H1 H 0.805841 0.386272 0.438636 0.043 Uiso 1 1 calc R U . . .
C2 C 0.6985(3) 0.3401(2) 0.5120(2) 0.0379(9) Uani 1 1 d . . . . .
H2 H 0.668821 0.286697 0.478381 0.046 Uiso 1 1 calc R U . . .
C3 C 0.6933(4) 0.7086(3) 0.5358(3) 0.0437(10) Uani 1 1 d . . . . .
H3 H 0.717088 0.726401 0.487769 0.052 Uiso 1 1 calc R U . . .
C4 C 0.6046(4) 0.7354(3) 0.5744(3) 0.0443(10) Uani 1 1 d . . . . .
H4 H 0.556822 0.775606 0.557671 0.053 Uiso 1 1 calc R U . . .
C5 C 1.0469(3) 0.6370(3) 0.7381(3) 0.0502(11) Uani 1 1 d . . . . .
H5 H 1.107135 0.653483 0.712924 0.060 Uiso 1 1 calc R U . . .
C6 C 1.0457(3) 0.6378(3) 0.8239(3) 0.0518(11) Uani 1 1 d . . . . .
H6 H 1.105117 0.655066 0.868212 0.062 Uiso 1 1 calc R U . . .
C7 C 0.3662(3) 0.4399(3) 0.6786(2) 0.0406(10) Uani 1 1 d . . . . .
H7 H 0.313449 0.393076 0.667369 0.049 Uiso 1 1 calc R U . . .
C8 C 0.3465(3) 0.5257(3) 0.6917(3) 0.0442(10) Uani 1 1 d . . . . .
H8 H 0.277283 0.548108 0.691227 0.053 Uiso 1 1 calc R U . . .
C9 C 0.7112(3) 0.3401(3) 0.8570(2) 0.0411(10) Uani 1 1 d . . . . .
H9 H 0.690697 0.283373 0.860908 0.049 Uiso 1 1 calc R U . . .
C10 C 0.7776(3) 0.3993(2) 0.9192(2) 0.0376(9) Uani 1 1 d . . . . .
H10 H 0.810721 0.390372 0.973112 0.045 Uiso 1 1 calc R U . . .
C11 C 0.6211(5) 0.7668(3) 0.9153(3) 0.0700(16) Uani 1 1 d . . . . .
H11 H 0.581439 0.814904 0.932444 0.084 Uiso 1 1 calc R U . . .
C12 C 0.7090(5) 0.7396(3) 0.9652(3) 0.0752(17) Uani 1 1 d . . . . .
H12 H 0.739456 0.765905 1.021941 0.090 Uiso 1 1 calc R U . . .
C13 C 1.1586(3) 0.8389(2) 0.3266(2) 0.0301(8) Uani 1 1 d . . . . .
C14 C 1.2147(3) 0.8704(2) 0.4093(2) 0.0307(8) Uani 1 1 d . . . . .
H14 H 1.207559 0.838136 0.452238 0.037 Uiso 1 1 calc R U . . .
C15 C 1.2817(3) 0.9480(2) 0.4321(2) 0.0313(8) Uani 1 1 d . . . . .
C16 C 1.2898(4) 0.9947(3) 0.3667(2) 0.0439(10) Uani 1 1 d . . . . .
H16 H 1.332713 1.047185 0.379403 0.053 Uiso 1 1 calc R U . . .
C17 C 1.2359(4) 0.9652(3) 0.2840(3) 0.0586(13) Uani 1 1 d . . . . .
H17 H 1.242894 0.997609 0.241214 0.070 Uiso 1 1 calc R U . . .
C18 C 1.1706(4) 0.8872(3) 0.2628(3) 0.0518(12) Uani 1 1 d . . . . .
H18 H 1.134988 0.867454 0.206036 0.062 Uiso 1 1 calc R U . . .
C19 C 1.0869(3) 0.7551(2) 0.3052(2) 0.0274(8) Uani 1 1 d . . . . .
C20 C 1.0545(3) 0.7163(2) 0.3713(2) 0.0275(8) Uani 1 1 d . . . . .
H20 H 1.077444 0.742941 0.429422 0.033 Uiso 1 1 calc R U . . .
C21 C 0.9890(3) 0.6389(2) 0.3525(2) 0.0293(8) Uani 1 1 d . . . . .
C22 C 0.9539(3) 0.5994(2) 0.2656(2) 0.0343(9) Uani 1 1 d . . . . .
H22 H 0.910700 0.547021 0.252430 0.041 Uiso 1 1 calc R U . . .
C23 C 0.9827(3) 0.6373(2) 0.1988(2) 0.0335(9) Uani 1 1 d . . . . .
C24 C 1.0493(3) 0.7153(2) 0.2198(2) 0.0305(8) Uani 1 1 d . . . . .
H24 H 1.068678 0.741095 0.174921 0.037 Uiso 1 1 calc R U . . .
C25 C 0.9508(3) 0.6002(3) 0.4244(2) 0.0365(9) Uani 1 1 d . . . . .
C26 C 0.9410(3) 0.5981(3) 0.1053(2) 0.0442(10) Uani 1 1 d . . . . .
C27 C 1.3446(3) 0.9770(2) 0.5219(2) 0.0292(8) Uani 1 1 d . . . . .
C28 C 1.3873(3) 1.0626(2) 0.5539(2) 0.0320(8) Uani 1 1 d . . . . .
H28 H 1.375830 1.103518 0.518699 0.038 Uiso 1 1 calc R U . . .
C29 C 1.4464(3) 1.0883(2) 0.6370(2) 0.0306(8) Uani 1 1 d . . . . .
C30 C 1.4621(3) 1.0282(2) 0.6903(2) 0.0367(9) Uani 1 1 d . . . . .
H30 H 1.498000 1.045925 0.747300 0.044 Uiso 1 1 calc R U . . .
C31 C 1.4244(3) 0.9414(2) 0.6592(2) 0.0354(9) Uani 1 1 d . . . . .
C32 C 1.3662(3) 0.9175(2) 0.5758(2) 0.0349(9) Uani 1 1 d . . . . .
H32 H 1.340587 0.859616 0.555019 0.042 Uiso 1 1 calc R U . . .
C33 C 1.4950(3) 1.1799(2) 0.6684(3) 0.0388(9) Uani 1 1 d . . . . .
C34 C 1.4518(4) 0.8737(3) 0.7124(3) 0.0451(10) Uani 1 1 d . . . . .

loop_
_atom_site_aniso_label
_atom_site_aniso_U_11
_atom_site_aniso_U_22
_atom_site_aniso_U_33
_atom_site_aniso_U_23
_atom_site_aniso_U_13
_atom_site_aniso_U_12
Zn1 0.0357(2) 0.0240(2) 0.0218(2) 0.00628(17) 0.00022(17) -0.00233(17)
Zn2 0.0489(3) 0.0372(3) 0.0323(2) 0.0059(2) 0.0134(2) -0.0092(2)
Zn3 0.0387(2) 0.0224(2) 0.0298(2) 0.00343(17) -0.00147(18) -0.00696(18)
Zn4 0.0443(3) 0.0289(2) 0.0398(3) 0.0132(2) 0.0036(2) 0.0060(2)
Zn5 0.0561(3) 0.0373(3) 0.0247(2) 0.00821(19) -0.0124(2) -0.0130(2)
O1 0.0511(17) 0.0498(17) 0.0347(15) 0.0147(13) 0.0128(13) -0.0035(14)
O2 0.097(3) 0.068(2) 0.0496(19) 0.0204(17) 0.0042(18) -0.049(2)
O3 0.068(2) 0.0504(18) 0.0248(13) 0.0104(13) -0.0140(13) -0.0073(15)
O4 0.245(6) 0.074(3) 0.041(2) 0.0095(19) -0.043(3) -0.090(3)
O5 0.0540(17) 0.0243(14) 0.0484(16) 0.0062(13) -0.0056(14) -0.0105(13)
O6 0.089(2) 0.0349(17) 0.0475(18) -0.0043(14) -0.0097(17) -0.0205(16)
O7 0.0569(17) 0.0237(14) 0.0505(16) 0.0116(13) -0.0063(14) 0.0060(13)
O8 0.137(4) 0.050(2) 0.070(2) 0.0244(18) -0.057(2) -0.020(2)
O9 0.087(3) 0.068(2) 0.126(3) 0.005(2) 0.063(3) 0.007(2)
N1 0.0363(17) 0.0379(18) 0.0249(15) 0.0075(14) 0.0050(14) 0.0001(14)
N2 0.0395(17) 0.0247(16) 0.0272(15) 0.0006(13) 0.0026(14) -0.0083(14)
N3 0.0415(17) 0.0240(16) 0.0295(16) 0.0029(13) 0.0015(14) -0.0022(14)
N4 0.0459(19) 0.0344(18) 0.0279(16) 0.0136(14) 0.0069(15) -0.0011(15)
N5 0.0388(17) 0.0347(18) 0.0267(16) 0.0117(14) 0.0064(14) 0.0048(14)
N6 0.0423(18) 0.0313(18) 0.0325(16) 0.0155(14) 0.0030(14) 0.0020(15)
N7 0.0352(17) 0.0377(19) 0.0393(18) 0.0093(15) 0.0068(15) -0.0038(14)
N8 0.0378(17) 0.0367(18) 0.0267(15) 0.0078(14) 0.0003(14) -0.0021(14)
N9 0.0414(19) 0.042(2) 0.0324(17) 0.0098(15) -0.0092(15) -0.0075(16)
N10 0.0389(18) 0.0275(17) 0.0334(16) 0.0056(14) -0.0006(14) -0.0063(14)
N11 0.0358(17) 0.0191(15) 0.0336(16) 0.0043(13) 0.0020(14) -0.0013(13)
N12 0.0382(18) 0.0312(18) 0.0380(17) 0.0093(14) 0.0052(15) 0.0022(15)
N13 0.0390(17) 0.0234(16) 0.0312(16) 0.0081(13) -0.0028(14) -0.0056(14)
N14 0.0420(18) 0.0270(17) 0.0276(16) 0.0077(13) -0.0072(14) -0.0040(14)
N15 0.0411(18) 0.0316(17) 0.0246(15) 0.0078(13) -0.0059(14) -0.0059(14)
N16 0.058(2) 0.0355(19) 0.0348(18) 0.0044(15) 0.0049(16) 0.0102(17)
N17 0.0440(18) 0.0313(17) 0.0240(15) 0.0057(13) -0.0041(14) 0.0024(15)
N18 0.064(2) 0.0352(19) 0.0265(16) 0.0025(15) -0.0051(16) 0.0021(17)
C1 0.046(2) 0.038(2) 0.0235(18) 0.0040(17) 0.0051(17) 0.0077(19)
C2 0.047(2) 0.029(2) 0.033(2) -0.0031(17) 0.0017(18) 0.0010(18)
C3 0.054(3) 0.046(3) 0.033(2) 0.0156(19) 0.005(2) -0.006(2)
C4 0.052(3) 0.042(2) 0.041(2) 0.021(2) -0.003(2) 0.000(2)
C5 0.035(2) 0.055(3) 0.062(3) 0.018(2) 0.005(2) -0.007(2)
C6 0.040(2) 0.061(3) 0.049(3) 0.015(2) -0.013(2) -0.010(2)
C7 0.037(2) 0.040(2) 0.042(2) 0.0060(19) 0.0009(18) -0.0070(18)
C8 0.032(2) 0.045(3) 0.054(3) 0.012(2) -0.0014(19) 0.0017(19)
C9 0.048(2) 0.037(2) 0.039(2) 0.0188(19) -0.0023(19) -0.0070(19)
C10 0.048(2) 0.036(2) 0.0290(19) 0.0180(17) -0.0064(18) -0.0058(19)
C11 0.111(4) 0.056(3) 0.036(2) -0.009(2) 0.001(3) 0.035(3)
C12 0.115(5) 0.058(3) 0.038(3) -0.016(2) -0.009(3) 0.024(3)
C13 0.036(2) 0.028(2) 0.0256(18) 0.0073(15) 0.0015(16) -0.0036(16)
C14 0.0357(19) 0.026(2) 0.0289(18) 0.0056(16) 0.0023(16) -0.0049(16)
C15 0.036(2) 0.026(2) 0.0307(19) 0.0064(16) -0.0004(16) 0.0017(16)
C16 0.060(3) 0.028(2) 0.041(2) 0.0092(18) -0.001(2) -0.0132(19)
C17 0.089(4) 0.050(3) 0.035(2) 0.020(2) -0.004(2) -0.025(3)
C18 0.077(3) 0.042(3) 0.031(2) 0.0093(19) -0.006(2) -0.018(2)
C19 0.0305(18) 0.0257(19) 0.0244(17) 0.0055(15) -0.0009(15) -0.0026(15)
C20 0.0311(18) 0.0269(19) 0.0210(17) 0.0009(15) -0.0017(15) -0.0024(16)
C21 0.0265(18) 0.035(2) 0.0277(18) 0.0106(16) 0.0027(15) -0.0006(16)
C22 0.037(2) 0.036(2) 0.0273(19) 0.0106(16) -0.0065(16) -0.0115(17)
C23 0.039(2) 0.032(2) 0.0250(18) 0.0037(16) -0.0041(16) -0.0042(17)
C24 0.035(2) 0.033(2) 0.0218(17) 0.0078(15) -0.0017(15) -0.0029(17)
C25 0.0281(19) 0.054(3) 0.027(2) 0.0152(19) -0.0021(16) -0.0054(19)
C26 0.053(3) 0.042(3) 0.032(2) 0.0071(19) -0.0126(19) -0.010(2)
C27 0.0326(19) 0.0194(18) 0.0317(19) 0.0017(15) -0.0022(16) -0.0051(15)
C28 0.037(2) 0.0224(19) 0.035(2) 0.0085(16) -0.0018(17) 0.0002(16)
C29 0.0345(19) 0.0167(18) 0.037(2) 0.0021(15) -0.0018(16) -0.0029(15)
C30 0.044(2) 0.027(2) 0.035(2) 0.0051(17) -0.0087(17) -0.0001(17)
C31 0.040(2) 0.0219(19) 0.041(2) 0.0050(17) -0.0030(18) 0.0003(17)
C32 0.043(2) 0.0154(18) 0.041(2) 0.0028(16) -0.0084(18) -0.0039(16)
C33 0.037(2) 0.024(2) 0.050(3) 0.0006(19) -0.0019(19) -0.0034(17)
C34 0.055(3) 0.032(2) 0.045(2) 0.0109(19) -0.013(2) 0.006(2)

loop_
_atom_type_symbol
_atom_type_description
_atom_type_scat_dispersion_real
_atom_type_scat_dispersion_imag
_atom_type_scat_source
C C 0.0033 0.0016 'International Tables Vol C Tables 4.2.6.8 and 6.1.1.4'
H H 0.0000 0.0000 'International Tables Vol C Tables 4.2.6.8 and 6.1.1.4'
N N 0.0061 0.0033 'International Tables Vol C Tables 4.2.6.8 and 6.1.1.4'
O O 0.0106 0.0060 'International Tables Vol C Tables 4.2.6.8 and 6.1.1.4'
Zn Zn 0.2839 1.4301 'International Tables Vol C Tables 4.2.6.8 and 6.1.1.4'

loop_
_geom_angle_atom_site_label_1
_geom_angle_atom_site_label_2
_geom_angle_atom_site_label_3
_geom_angle
_geom_angle_site_symmetry_1
_geom_angle_site_symmetry_3
_geom_angle_publ_flag
N5 Zn1 N14 178.09(11) . . ?
N5 Zn1 N17 91.34(11) . . ?
N14 Zn1 N17 90.56(11) . . ?
N5 Zn1 N2 89.91(11) . . ?
N14 Zn1 N2 88.18(11) . . ?
N17 Zn1 N2 178.29(11) . . ?
N5 Zn1 N11 89.90(11) . . ?
N14 Zn1 N11 90.34(11) . . ?
N17 Zn1 N11 89.62(11) . . ?
N2 Zn1 N11 91.55(11) . . ?
N5 Zn1 N8 90.06(12) . . ?
N14 Zn1 N8 89.74(12) . . ?
N17 Zn1 N8 89.44(12) . . ?
N2 Zn1 N8 89.39(11) . . ?
N11 Zn1 N8 179.05(11) . . ?
O1 Zn2 N1 141.19(12) . . ?
O1 Zn2 N7 109.44(12) . . ?
N1 Zn2 N7 102.35(12) . . ?
O1 Zn2 N4 102.79(12) . . ?
N1 Zn2 N4 94.28(12) . . ?
N7 Zn2 N4 97.61(12) . . ?
O1 Zn2 C25 28.64(11) . . ?
N1 Zn2 C25 112.78(12) . . ?
N7 Zn2 C25 133.77(12) . . ?
N4 Zn2 C25 108.33(12) . . ?
O5 Zn3 N10 115.51(12) 1_445 . ?
O5 Zn3 N3 104.21(12) 1_445 . ?
N10 Zn3 N3 98.64(12) . . ?
O5 Zn3 N13 133.89(12) 1_445 . ?
N10 Zn3 N13 99.16(12) . . ?
N3 Zn3 N13 99.23(12) . . ?
O7 Zn4 N16 132.69(12) 1_455 . ?
O7 Zn4 N12 128.08(12) 1_455 . ?
N16 Zn4 N12 99.21(13) . . ?
O7 Zn4 O9 85.64(15) 1_455 . ?
N16 Zn4 O9 96.33(16) . . ?
N12 Zn4 O9 87.48(13) . . ?
O7 Zn4 N6 86.89(12) 1_455 . ?
N16 Zn4 N6 94.13(13) . . ?
N12 Zn4 N6 91.37(12) . . ?
O9 Zn4 N6 169.53(15) . . ?
O3 Zn5 N15 134.13(12) 1_556 . ?
O3 Zn5 N9 113.77(13) 1_556 . ?
N15 Zn5 N9 102.65(12) . . ?
O3 Zn5 N18 103.50(13) 1_556 . ?
N15 Zn5 N18 99.22(13) . . ?
N9 Zn5 N18 96.02(14) . . ?
C25 O1 Zn2 103.5(2) . . ?
C26 O3 Zn5 111.3(2) . 1_554 ?
C33 O5 Zn3 106.2(2) . 1_665 ?
C34 O7 Zn4 113.7(2) . 1_655 ?
N2 N1 C1 107.7(3) . . ?
N2 N1 Zn2 119.4(2) . . ?
C1 N1 Zn2 132.3(3) . . ?
N3 N2 N1 110.1(3) . . ?
N3 N2 Zn1 123.4(2) . . ?
N1 N2 Zn1 125.2(2) . . ?
N2 N3 C2 107.3(3) . . ?
N2 N3 Zn3 119.3(2) . . ?
C2 N3 Zn3 133.3(3) . . ?
N5 N4 C3 107.7(3) . . ?
N5 N4 Zn2 119.1(2) . . ?
C3 N4 Zn2 133.2(3) . . ?
N4 N5 N6 109.6(3) . . ?
N4 N5 Zn1 126.1(2) . . ?
N6 N5 Zn1 123.9(2) . . ?
N5 N6 C4 107.1(3) . . ?
N5 N6 Zn4 122.4(2) . . ?
C4 N6 Zn4 130.5(3) . . ?
N8 N7 C5 107.5(3) . . ?
N8 N7 Zn2 118.5(2) . . ?
C5 N7 Zn2 133.9(3) . . ?
N7 N8 N9 108.9(3) . . ?
N7 N8 Zn1 125.1(2) . . ?
N9 N8 Zn1 125.8(2) . . ?
C6 N9 N8 107.4(3) . . ?
C6 N9 Zn5 135.8(3) . . ?
N8 N9 Zn5 116.8(2) . . ?
N11 N10 C7 108.3(3) . . ?
N11 N10 Zn3 117.6(2) . . ?
C7 N10 Zn3 134.1(3) . . ?
N10 N11 N12 109.2(3) . . ?
N10 N11 Zn1 125.6(2) . . ?
N12 N11 Zn1 125.1(2) . . ?
N11 N12 C8 107.4(3) . . ?
N11 N12 Zn4 121.1(2) . . ?
C8 N12 Zn4 131.4(3) . . ?
C9 N13 N14 108.2(3) . . ?
C9 N13 Zn3 133.2(2) . . ?
N14 N13 Zn3 118.5(2) . . ?
N13 N14 N15 108.6(3) . . ?
N13 N14 Zn1 125.5(2) . . ?
N15 N14 Zn1 125.8(2) . . ?
C10 N15 N14 107.9(3) . . ?
C10 N15 Zn5 133.6(2) . . ?
N14 N15 Zn5 118.5(2) . . ?
C11 N16 N17 108.5(4) . . ?
C11 N16 Zn4 130.6(3) . . ?
N17 N16 Zn4 120.7(2) . . ?
N18 N17 N16 109.2(3) . . ?
N18 N17 Zn1 124.5(2) . . ?
N16 N17 Zn1 125.7(2) . . ?
N17 N18 C12 107.5(4) . . ?
N17 N18 Zn5 119.1(2) . . ?
C12 N18 Zn5 133.4(3) . . ?
N1 C1 C2 107.6(3) . . ?
N1 C1 H1 126.2 . . ?
C2 C1 H1 126.2 . . ?
N3 C2 C1 107.3(3) . . ?
N3 C2 H2 126.3 . . ?
C1 C2 H2 126.3 . . ?
N4 C3 C4 107.2(3) . . ?
N4 C3 H3 126.4 . . ?
C4 C3 H3 126.4 . . ?
N6 C4 C3 108.4(4) . . ?
N6 C4 H4 125.8 . . ?
C3 C4 H4 125.8 . . ?
N7 C5 C6 108.0(4) . . ?
N7 C5 H5 126.0 . . ?
C6 C5 H5 126.0 . . ?
N9 C6 C5 108.2(4) . . ?
N9 C6 H6 125.9 . . ?
C5 C6 H6 125.9 . . ?
N10 C7 C8 106.8(3) . . ?
N10 C7 H7 126.6 . . ?
C8 C7 H7 126.6 . . ?
N12 C8 C7 108.3(4) . . ?
N12 C8 H8 125.8 . . ?
C7 C8 H8 125.8 . . ?
N13 C9 C10 108.0(3) . . ?
N13 C9 H9 126.0 . . ?
C10 C9 H9 126.0 . . ?
N15 C10 C9 107.3(3) . . ?
N15 C10 H10 126.3 . . ?
C9 C10 H10 126.3 . . ?
N16 C11 C12 107.7(4) . . ?
N16 C11 H11 126.1 . . ?
C12 C11 H11 126.1 . . ?
N18 C12 C11 107.1(4) . . ?
N18 C12 H12 126.5 . . ?
C11 C12 H12 126.5 . . ?
C14 C13 C18 117.6(3) . . ?
C14 C13 C19 121.7(3) . . ?
C18 C13 C19 120.6(3) . . ?
C13 C14 C15 123.6(3) . . ?
C13 C14 H14 118.2 . . ?
C15 C14 H14 118.2 . . ?
C16 C15 C14 116.7(3) . . ?
C16 C15 C27 122.1(3) . . ?
C14 C15 C27 121.3(3) . . ?
C17 C16 C15 121.2(4) . . ?
C17 C16 H16 119.4 . . ?
C15 C16 H16 119.4 . . ?
C16 C17 C18 120.9(4) . . ?
C16 C17 H17 119.5 . . ?
C18 C17 H17 119.5 . . ?
C13 C18 C17 119.9(4) . . ?
C13 C18 H18 120.0 . . ?
C17 C18 H18 120.0 . . ?
C24 C19 C20 118.0(3) . . ?
C24 C19 C13 121.1(3) . . ?
C20 C19 C13 120.9(3) . . ?
C21 C20 C19 121.5(3) . . ?
C21 C20 H20 119.2 . . ?
C19 C20 H20 119.2 . . ?
C20 C21 C22 119.3(3) . . ?
C20 C21 C25 120.7(3) . . ?
C22 C21 C25 119.9(3) . . ?
C23 C22 C21 120.5(3) . . ?
C23 C22 H22 119.8 . . ?
C21 C22 H22 119.8 . . ?
C22 C23 C24 119.0(3) . . ?
C22 C23 C26 121.2(3) . . ?
C24 C23 C26 119.8(3) . . ?
C19 C24 C23 121.8(3) . . ?
C19 C24 H24 119.1 . . ?
C23 C24 H24 119.1 . . ?
O2 C25 O1 120.4(4) . . ?
O2 C25 C21 121.8(3) . . ?
O1 C25 C21 117.7(3) . . ?
O2 C25 Zn2 73.3(2) . . ?
O1 C25 Zn2 47.84(17) . . ?
C21 C25 Zn2 163.1(3) . . ?
O4 C26 O3 120.3(4) . . ?
O4 C26 C23 121.7(4) . . ?
O3 C26 C23 117.9(4) . . ?
C32 C27 C28 117.3(3) . . ?
C32 C27 C15 120.4(3) . . ?
C28 C27 C15 122.2(3) . . ?
C29 C28 C27 121.6(3) . . ?
C29 C28 H28 119.2 . . ?
C27 C28 H28 119.2 . . ?
C30 C29 C28 119.5(3) . . ?
C30 C29 C33 120.0(3) . . ?
C28 C29 C33 120.4(3) . . ?
C29 C30 C31 120.4(3) . . ?
C29 C30 H30 119.8 . . ?
C31 C30 H30 119.8 . . ?
C32 C31 C30 118.8(3) . . ?
C32 C31 C34 120.1(3) . . ?
C30 C31 C34 121.0(3) . . ?
C31 C32 C27 122.3(3) . . ?
C31 C32 H32 118.8 . . ?
C27 C32 H32 118.8 . . ?
O6 C33 O5 121.4(3) . . ?
O6 C33 C29 121.0(4) . . ?
O5 C33 C29 117.6(3) . . ?
O8 C34 O7 123.3(4) . . ?
O8 C34 C31 121.0(4) . . ?
O7 C34 C31 115.5(3) . . ?

loop_
_geom_bond_atom_site_label_1
_geom_bond_atom_site_label_2
_geom_bond_distance
_geom_bond_site_symmetry_2
_geom_bond_publ_flag
Zn1 N5 2.121(3) . ?
Zn1 N14 2.153(3) . ?
Zn1 N17 2.180(3) . ?
Zn1 N2 2.192(3) . ?
Zn1 N11 2.216(3) . ?
Zn1 N8 2.218(3) . ?
Zn2 O1 1.968(3) . ?
Zn2 N1 2.022(3) . ?
Zn2 N7 2.035(3) . ?
Zn2 N4 2.062(3) . ?
Zn2 C25 2.581(4) . ?
Zn3 O5 1.950(3) 1_445 ?
Zn3 N10 2.016(3) . ?
Zn3 N3 2.037(3) . ?
Zn3 N13 2.040(3) . ?
Zn4 O7 1.987(3) 1_455 ?
Zn4 N16 2.048(3) . ?
Zn4 N12 2.074(3) . ?
Zn4 O9 2.155(3) . ?
Zn4 N6 2.156(3) . ?
Zn5 O3 1.936(3) 1_556 ?
Zn5 N15 2.014(3) . ?
Zn5 N9 2.019(3) . ?
Zn5 N18 2.052(3) . ?
O1 C25 1.272(4) . ?
O2 C25 1.222(5) . ?
O3 C26 1.267(5) . ?
O4 C26 1.202(5) . ?
O5 C33 1.272(5) . ?
O6 C33 1.243(5) . ?
O7 C34 1.279(5) . ?
O8 C34 1.215(5) . ?
N1 N2 1.325(4) . ?
N1 C1 1.339(4) . ?
N2 N3 1.319(4) . ?
N3 C2 1.354(5) . ?
N4 N5 1.327(4) . ?
N4 C3 1.340(5) . ?
N5 N6 1.329(4) . ?
N6 C4 1.336(5) . ?
N7 N8 1.332(4) . ?
N7 C5 1.345(5) . ?
N8 N9 1.350(4) . ?
N9 C6 1.334(5) . ?
N10 N11 1.330(4) . ?
N10 C7 1.343(5) . ?
N11 N12 1.331(4) . ?
N12 C8 1.340(5) . ?
N13 C9 1.325(5) . ?
N13 N14 1.329(4) . ?
N14 N15 1.341(4) . ?
N15 C10 1.331(5) . ?
N16 C11 1.310(5) . ?
N16 N17 1.342(4) . ?
N17 N18 1.325(4) . ?
N18 C12 1.349(5) . ?
C1 C2 1.361(5) . ?
C1 H1 0.9300 . ?
C2 H2 0.9300 . ?
C3 C4 1.353(6) . ?
C3 H3 0.9300 . ?
C4 H4 0.9300 . ?
C5 C6 1.350(6) . ?
C5 H5 0.9300 . ?
C6 H6 0.9300 . ?
C7 C8 1.359(6) . ?
C7 H7 0.9300 . ?
C8 H8 0.9300 . ?
C9 C10 1.363(5) . ?
C9 H9 0.9300 . ?
C10 H10 0.9300 . ?
C11 C12 1.379(7) . ?
C11 H11 0.9300 . ?
C12 H12 0.9300 . ?
C13 C14 1.377(5) . ?
C13 C18 1.389(5) . ?
C13 C19 1.504(5) . ?
C14 C15 1.398(5) . ?
C14 H14 0.9300 . ?
C15 C16 1.386(5) . ?
C15 C27 1.495(5) . ?
C16 C17 1.364(5) . ?
C16 H16 0.9300 . ?
C17 C18 1.390(6) . ?
C17 H17 0.9300 . ?
C18 H18 0.9300 . ?
C19 C24 1.377(5) . ?
C19 C20 1.393(5) . ?
C20 C21 1.385(5) . ?
C20 H20 0.9300 . ?
C21 C22 1.391(5) . ?
C21 C25 1.499(5) . ?
C22 C23 1.379(5) . ?
C22 H22 0.9300 . ?
C23 C24 1.399(5) . ?
C23 C26 1.494(5) . ?
C24 H24 0.9300 . ?
C27 C32 1.390(5) . ?
C27 C28 1.393(5) . ?
C28 C29 1.385(5) . ?
C28 H28 0.9300 . ?
C29 C30 1.384(5) . ?
C29 C33 1.496(5) . ?
C30 C31 1.391(5) . ?
C30 H30 0.9300 . ?
C31 C32 1.384(5) . ?
C31 C34 1.500(5) . ?
C32 H32 0.9300 . ?

loop_
_platon_squeeze_void_nr
_platon_squeeze_void_average_x
_platon_squeeze_void_average_y
_platon_squeeze_void_average_z
_platon_squeeze_void_volume
_platon_squeeze_void_count_electrons
_platon_squeeze_void_content
1 -0.012 -0.001 0.000 1214 308 ' '
2 0.500 0.500 0.500 30 0 ' '
